data_2010990
loop_
_publ_author_name
'Medina, Gerardo'
'Gasque, Laura'
'Bern\`es, Sylvain'

_publ_section_title
;
 Polymeric bis(glycolato)cobalt(II)
;
_journal_issue 6
_journal_name_full 'Acta Crystallographica Section C'
_journal_page_first 637
_journal_page_last 638
_journal_paper_doi 10.1107/S010827010000161X
_journal_volume 56
_journal_year 2000
_chemical_formula_moiety '[Co (C2 H3 O3)2]'
_chemical_formula_sum 'C4 H6 Co O6'
_chemical_formula_weight 209.02
_chemical_name_systematic
;
Polymeric bis(glycolato)cobalt(II)
;
_space_group_IT_number 14
_symmetry_cell_setting monoclinic
_symmetry_space_group_name_Hall '-P 2yn'
_symmetry_space_group_name_H-M 'P 1 21/n 1'
_cell_angle_alpha 90.00
_cell_angle_beta 104.977(8)
_cell_angle_gamma 90.00
_cell_formula_units_Z 2
_cell_length_a 5.1886(6)
_cell_length_b 7.8583(10)
_cell_length_c 8.6621(10)
_cell_measurement_reflns_used 48
_cell_measurement_temperature 293(2)
_cell_measurement_theta_max 12.4
_cell_measurement_theta_min 4.8
_cell_volume 341.19(7)
_computing_cell_refinement XSCANS
_computing_data_collection 'XSCANS (Siemens, 1991)'
_computing_data_reduction XSCANS
_computing_molecular_graphics SHELXTL
_computing_publication_material SHELXL97
_computing_structure_refinement 'SHELXL97 (Sheldrick, 1997)'
_computing_structure_solution 'SHELXTL (Sheldrick, 1995)'
_diffrn_ambient_temperature 293(2)
_diffrn_measured_fraction_theta_full .999
_diffrn_measured_fraction_theta_max .999
_diffrn_measurement_device_type 'Siemens P4'
_diffrn_measurement_method '2\q/\w scans'
_diffrn_radiation_monochromator graphite
_diffrn_radiation_type MoK\a
_diffrn_radiation_wavelength .71073
_diffrn_reflns_av_R_equivalents .018
_diffrn_reflns_av_sigmaI/netI .024
_diffrn_reflns_limit_h_max 7
_diffrn_reflns_limit_h_min -7
_diffrn_reflns_limit_k_max 11
_diffrn_reflns_limit_k_min -11
_diffrn_reflns_limit_l_max 12
_diffrn_reflns_limit_l_min -12
_diffrn_reflns_number 2180
_diffrn_reflns_theta_full 30.00
_diffrn_reflns_theta_max 30.00
_diffrn_reflns_theta_min 3.56
_diffrn_standards_decay_% 1.29
_diffrn_standards_interval_count 97
_diffrn_standards_number 3
_exptl_absorpt_coefficient_mu 2.494
_exptl_absorpt_correction_T_max .811
_exptl_absorpt_correction_T_min .760
_exptl_absorpt_correction_type gaussian
_exptl_absorpt_process_details '6 faces indexed using XSCANS (Siemens, 1991)'
_exptl_crystal_colour purple
_exptl_crystal_density_diffrn 2.035
_exptl_crystal_density_method 'not measured'
_exptl_crystal_description prism
_exptl_crystal_F_000 210
_exptl_crystal_size_max .3
_exptl_crystal_size_mid .2
_exptl_crystal_size_min .2
_refine_diff_density_max .342
_refine_diff_density_min -.236
_refine_ls_extinction_method none
_refine_ls_goodness_of_fit_ref 1.096
_refine_ls_hydrogen_treatment constr
_refine_ls_matrix_type full
_refine_ls_number_parameters 52
_refine_ls_number_reflns 999
_refine_ls_number_restraints 0
_refine_ls_restrained_S_all 1.096
_refine_ls_R_factor_all .024
_refine_ls_R_factor_gt .020
_refine_ls_shift/su_max <0.001
_refine_ls_shift/su_mean .000
_refine_ls_structure_factor_coef Fsqd
_refine_ls_weighting_details 'calc w = 1/[\s^2^(Fo^2^)+(0.0203P)^2^+0.116P] where P=(Fo^2^+2Fc^2^)/3'
_refine_ls_weighting_scheme calc
_refine_ls_wR_factor_ref .053
_reflns_number_gt 886
_reflns_number_total 999
_reflns_threshold_expression I>2\s(I)
_cod_data_source_file da1106.cif
_cod_data_source_block I
_cod_depositor_comments
;
The following automatic conversions were performed:
'_symmetry_cell_setting' value 'Monoclinic' changed to 'monoclinic'
according to '/home/saulius/struct/CIF-dictionaries/cif_core.dic'
dictionary named 'cif_core.dic' version 2.4.1 from 2010-06-29.

Automatic conversion script
Id: cif_fix_enum 1527 2010-12-29 10:47:43Z saulius 

The following automatic conversions were performed:

'_symmetry_cell_setting' value 'Monoclinic' changed to 'monoclinic'
according to /home/saulius/struct/CIF-dictionaries/cif_core.dic
dictionary named 'cif_core.dic' version 2.4.1 from
2010-06-29.

'_exptl_absorpt_correction_type' value 'Gaussian'
changed to 'gaussian' according to
/home/saulius/struct/CIF-dictionaries/cif_core.dic dictionary named
'cif_core.dic' version 2.4.1 from 2010-06-29.

Automatic conversion script
Id: cif_fix_values 1715 2011-07-08 13:25:40Z adriana 
;
_cod_original_sg_symbol_H-M 'P 21/n'
_cod_database_code 2010990
_cod_database_fobs_code 2010990

loop_
_symmetry_equiv_pos_as_xyz
'x, y, z'
'-x+1/2, y+1/2, -z+1/2'
'-x, -y, -z'
'x-1/2, -y-1/2, z-1/2'

loop_
_atom_site_label
_atom_site_fract_x
_atom_site_fract_y
_atom_site_fract_z
_atom_site_U_iso_or_equiv
_atom_site_adp_type
_atom_site_calc_flag
_atom_site_refinement_flags
_atom_site_occupancy
_atom_site_disorder_assembly
_atom_site_disorder_group
_atom_site_type_symbol
Co1 0 0 0.5 .01439(8) Uani d S 1 . . Co
C1 -.3571(3) .2887(2) 0.3690(2) .0314(4) Uani d . 1 . . C
H1B -.5406 .2559 0.3033 .038 Uiso d R 1 . . H
H1A -.3427 .4154 0.3971 .038 Uiso d R 1 . . H
C2 -.1622(3) .26040(17) 0.26752(15) .0173(2) Uani d . 1 . . C
O1 -.2852(2) .18569(14) 0.50747(12) .0219(2) Uani d . 1 . . O
H1 -.4226 .1764 0.5463 .033 Uiso d R 1 . . H
O2 .0160(2) .15001(13) 0.30860(12) .0208(2) Uani d . 1 . . O
O3 -.1885(2) .35097(15) 0.14322(12) .0237(2) Uani d . 1 . . O

loop_
_atom_site_aniso_label
_atom_site_aniso_U_11
_atom_site_aniso_U_22
_atom_site_aniso_U_33
_atom_site_aniso_U_12
_atom_site_aniso_U_13
_atom_site_aniso_U_23
Co1 .01478(12) .01629(13) .01273(12) -.00007(9) .00470(8) .00094(9)
C1 .0302(7) .0417(9) .0291(8) .0183(7) .0200(6) .0192(7)
C2 .0158(5) .0215(6) .0156(5) -.0003(5) .0059(4) .0007(5)
O1 .0210(5) .0286(5) .0200(4) .0066(4) .0124(4) .0077(4)
O2 .0215(5) .0233(5) .0209(4) .0058(4) .0112(4) .0066(4)
O3 .0211(5) .0323(6) .0204(4) .0079(4) .0102(4) .0108(4)

loop_
_atom_type_symbol
_atom_type_description
_atom_type_scat_dispersion_real
_atom_type_scat_dispersion_imag
_atom_type_scat_source
C C .0033 .0016 'International Tables Vol C Tables 4.2.6.8 and 6.1.1.4'
H H .0000 .0000 'International Tables Vol C Tables 4.2.6.8 and 6.1.1.4'
O O .0106 .0060 'International Tables Vol C Tables 4.2.6.8 and 6.1.1.4'
Co Co .3494 .9721 'International Tables Vol C Tables 4.2.6.8 and 6.1.1.4'

loop_
_geom_angle_atom_site_label_1
_geom_angle_atom_site_label_2
_geom_angle_atom_site_label_3
_geom_angle_site_symmetry_1
_geom_angle_site_symmetry_3
_geom_angle
_geom_angle_publ_flag
O2 Co1 O2 . 3_556 180.0 y
O2 Co1 O1 . . 78.52(4) y
O2 Co1 O1 3_556 . 101.48(4) ?
O2 Co1 O1 . 3_556 101.48(4) ?
O2 Co1 O1 3_556 3_556 78.52(4) ?
O1 Co1 O1 . 3_556 180.00(5) y
O2 Co1 O3 . 2_445 91.63(4) y
O2 Co1 O3 3_556 2_445 88.37(4) ?
O1 Co1 O3 . 2_445 88.00(4) y
O1 Co1 O3 3_556 2_445 92.00(4) ?
O2 Co1 O3 . 4_666 88.37(4) ?
O2 Co1 O3 3_556 4_666 91.63(4) ?
O1 Co1 O3 . 4_666 92.00(4) ?
O1 Co1 O3 3_556 4_666 88.00(4) ?
O3 Co1 O3 2_445 4_666 180.00(5) y
O1 C1 C2 . . 109.77(12) ?
O2 C2 O3 . . 122.69(13) ?
O2 C2 C1 . . 119.41(12) ?
O3 C2 C1 . . 117.90(12) ?
C1 O1 Co1 . . 113.99(9) ?
C2 O2 Co1 . . 116.52(8) ?
C2 O3 Co1 . 2_455 134.91(9) ?

loop_
_geom_bond_atom_site_label_1
_geom_bond_atom_site_label_2
_geom_bond_site_symmetry_2
_geom_bond_distance
_geom_bond_publ_flag
Co1 O2 . 2.0534(10) y
Co1 O2 3_556 2.0534(10) ?
Co1 O1 . 2.0910(10) y
Co1 O1 3_556 2.0910(10) ?
Co1 O3 2_445 2.1180(10) y
Co1 O3 4_666 2.1180(10) ?
C1 O1 . 1.4148(17) ?
C1 C2 . 1.5175(19) ?
C2 O2 . 1.2508(17) ?
C2 O3 . 1.2683(16) ?
O3 Co1 2_455 2.1180(10) ?

loop_
_geom_hbond_atom_site_label_D
_geom_hbond_atom_site_label_H
_geom_hbond_atom_site_label_A
_geom_hbond_site_symmetry_A
_geom_hbond_distance_DH
_geom_hbond_distance_HA
_geom_hbond_distance_DA
_geom_hbond_angle_DHA
O1 H1 O3 4_566 .867 1.804 2.668 174.78

loop_
_geom_torsion_atom_site_label_1
_geom_torsion_atom_site_label_2
_geom_torsion_atom_site_label_3
_geom_torsion_atom_site_label_4
_geom_torsion_site_symmetry_1
_geom_torsion_site_symmetry_4
_geom_torsion
O1 C1 C2 O2 . . 4.3(2)
O1 C1 C2 O3 . . -175.80(13)
C2 C1 O1 Co1 . . -12.27(18)
O2 Co1 O1 C1 . . 12.19(11)
O2 Co1 O1 C1 3_556 . -167.81(11)
O1 Co1 O1 C1 3_556 . 66(19)
O3 Co1 O1 C1 2_445 . -79.88(12)
O3 Co1 O1 C1 4_666 . 100.12(12)
O3 C2 O2 Co1 . . -173.71(11)
C1 C2 O2 Co1 . . 6.19(18)
O2 Co1 O2 C2 3_556 . -4E1(10)
O1 Co1 O2 C2 . . -10.03(10)
O1 Co1 O2 C2 3_556 . 169.97(10)
O3 Co1 O2 C2 2_445 . 77.59(10)
O3 Co1 O2 C2 4_666 . -102.41(10)
O2 C2 O3 Co1 . 2_455 161.42(11)
C1 C2 O3 Co1 . 2_455 -18.5(2)
